data_7103257
loop_
_publ_author_name
'Moebs-Sanchez, Sylvie'
'Bouhadir, Ghenwa'
'Saffon, Nathalie'
'Maron, Laurent'
'Bourissou, Didier'

_publ_section_title
;
 Tracking reactive intermediates in phosphine-promoted reactions with
 ambiphilic phosphino-boranes.
;
_journal_issue 29
_journal_name_full 'Chemical communications (Cambridge, England)'
_journal_page_first 3435
_journal_page_last 3437
_journal_paper_doi 10.1039/b805161e
_journal_year 2008
_chemical_formula_sum 'C36 H50 B N2 O4 P'
_chemical_formula_weight 616.56
_chemical_name_systematic
;
?
;
_space_group_IT_number 2
_symmetry_cell_setting triclinic
_symmetry_space_group_name_Hall '-P 1'
_symmetry_space_group_name_H-M 'P -1'
_atom_sites_solution_hydrogens geom
_atom_sites_solution_primary direct
_atom_sites_solution_secondary difmap
_audit_creation_method SHELXL-97
_cell_angle_alpha 86.287(2)
_cell_angle_beta 77.074(2)
_cell_angle_gamma 89.524(2)
_cell_formula_units_Z 4
_cell_length_a 12.2517(12)
_cell_length_b 16.8989(17)
_cell_length_c 17.0838(17)
_cell_measurement_reflns_used 4040
_cell_measurement_temperature 173(2)
_cell_measurement_theta_max 25.639
_cell_measurement_theta_min 2.312
_cell_volume 3440.1(6)
_computing_cell_refinement 'Bruker SMART'
_computing_data_collection 'Bruker SMART'
_computing_data_reduction 'Bruker SHELXTL'
_computing_molecular_graphics 'Bruker SHELXTL'
_computing_publication_material 'Bruker SHELXTL'
_computing_structure_refinement 'SHELXL-97 (Sheldrick, 1997)'
_computing_structure_solution 'SHELXS-97 (Sheldrick, 1990)'
_diffrn_ambient_temperature 173(2)
_diffrn_measured_fraction_theta_full 0.981
_diffrn_measured_fraction_theta_max 0.981
_diffrn_measurement_device_type 'Bruker CCD detector'
_diffrn_measurement_method 'phi and omega scans'
_diffrn_radiation_monochromator graphite
_diffrn_radiation_source 'fine-focus sealed tube'
_diffrn_radiation_type MoK\a
_diffrn_radiation_wavelength 0.71073
_diffrn_reflns_av_R_equivalents 0.0779
_diffrn_reflns_av_sigmaI/netI 0.1237
_diffrn_reflns_limit_h_max 8
_diffrn_reflns_limit_h_min -14
_diffrn_reflns_limit_k_max 19
_diffrn_reflns_limit_k_min -19
_diffrn_reflns_limit_l_max 18
_diffrn_reflns_limit_l_min -20
_diffrn_reflns_number 17368
_diffrn_reflns_theta_full 24.71
_diffrn_reflns_theta_max 24.71
_diffrn_reflns_theta_min 5.11
_exptl_absorpt_coefficient_mu 0.120
_exptl_absorpt_correction_type none
_exptl_crystal_colour colorless
_exptl_crystal_density_diffrn 1.190
_exptl_crystal_density_method 'not measured'
_exptl_crystal_description plate
_exptl_crystal_F_000 1328
_exptl_crystal_size_max 0.6
_exptl_crystal_size_mid 0.5
_exptl_crystal_size_min 0.2
_refine_diff_density_max 0.336
_refine_diff_density_min -0.315
_refine_diff_density_rms 0.048
_refine_ls_extinction_method none
_refine_ls_goodness_of_fit_ref 0.937
_refine_ls_hydrogen_treatment constr
_refine_ls_matrix_type full
_refine_ls_number_parameters 843
_refine_ls_number_reflns 11517
_refine_ls_number_restraints 31
_refine_ls_restrained_S_all 0.940
_refine_ls_R_factor_all 0.1229
_refine_ls_R_factor_gt 0.0569
_refine_ls_shift/su_max 0.003
_refine_ls_shift/su_mean 0.000
_refine_ls_structure_factor_coef Fsqd
_refine_ls_weighting_details 'calc w=1/[\s^2^(Fo^2^)+(0.0608P)^2^+0.0000P] where P=(Fo^2^+2Fc^2^)/3'
_refine_ls_weighting_scheme calc
_refine_ls_wR_factor_gt 0.1223
_refine_ls_wR_factor_ref 0.1469
_reflns_number_gt 6389
_reflns_number_total 11517
_reflns_threshold_expression >2sigma(I)
_cod_data_source_file b805161e.txt
_cod_data_source_block ss02m
_cod_depositor_comments
;
The following automatic conversions were performed:
'_symmetry_cell_setting' value 'Triclinic' changed to 'triclinic'
according to '/home/saulius/struct/CIF-dictionaries/cif_core.dic'
dictionary named 'cif_core.dic' version 2.4.1 from 2010-06-29.

Automatic conversion script
Id: cif_fix_enum 1527 2010-12-29 10:47:43Z saulius 
;
_cod_original_sg_symbol_H-M P-1
_cod_database_code 7103257

loop_
_symmetry_equiv_pos_as_xyz
'x, y, z'
'-x, -y, -z'

loop_
_atom_site_label
_atom_site_type_symbol
_atom_site_fract_x
_atom_site_fract_y
_atom_site_fract_z
_atom_site_U_iso_or_equiv
_atom_site_adp_type
_atom_site_occupancy
_atom_site_symmetry_multiplicity
_atom_site_calc_flag
_atom_site_refinement_flags
_atom_site_disorder_assembly
_atom_site_disorder_group
P1 P 0.88644(7) 0.94095(5) 0.35036(5) 0.0312(2) Uani 1 1 d . . .
B1 B 0.9835(3) 0.8598(2) 0.1754(2) 0.0273(8) Uani 1 1 d . . .
N1 N 0.9874(2) 0.87382(15) 0.32320(14) 0.0281(6) Uani 1 1 d . . .
N2 N 0.9716(2) 0.81835(14) 0.26655(14) 0.0282(6) Uani 1 1 d . . .
O1 O 1.0719(2) 0.89701(14) 0.42562(14) 0.0468(6) Uani 1 1 d . . .
O2 O 1.14491(18) 0.80934(13) 0.33509(12) 0.0391(6) Uani 1 1 d . . .
O3 O 0.9289(2) 0.72967(13) 0.37708(14) 0.0467(6) Uani 1 1 d . . .
C1 C 0.8342(2) 0.96022(17) 0.26171(17) 0.0259(7) Uani 1 1 d . . .
C2 C 0.8851(2) 0.92886(17) 0.18811(17) 0.0252(7) Uani 1 1 d . . .
C3 C 0.8358(2) 0.95301(17) 0.12406(18) 0.0269(7) Uani 1 1 d . . .
H3 H 0.8670 0.9341 0.0727 0.032 Uiso 1 1 calc R . .
C4 C 0.7451(3) 1.00247(18) 0.13134(19) 0.0310(8) Uani 1 1 d . . .
H4 H 0.7162 1.0173 0.0853 0.037 Uiso 1 1 calc R . .
C5 C 0.6952(3) 1.03095(19) 0.20488(19) 0.0337(8) Uani 1 1 d . . .
H5 H 0.6316 1.0644 0.2102 0.040 Uiso 1 1 calc R . .
C6 C 0.7401(3) 1.00947(18) 0.27040(19) 0.0331(8) Uani 1 1 d . . .
H6 H 0.7071 1.0281 0.3216 0.040 Uiso 1 1 calc R . .
C7 C 0.7741(3) 0.9059(2) 0.43385(19) 0.0396(9) Uani 1 1 d . . .
H7 H 0.7270 0.9531 0.4506 0.048 Uiso 1 1 calc R . .
C8 C 0.6967(3) 0.8453(2) 0.4111(2) 0.0504(10) Uani 1 1 d . . .
H8A H 0.7376 0.7959 0.3990 0.076 Uiso 1 1 calc R . .
H8B H 0.6707 0.8662 0.3637 0.076 Uiso 1 1 calc R . .
H8C H 0.6322 0.8349 0.4561 0.076 Uiso 1 1 calc R . .
C9 C 0.8180(3) 0.8748(3) 0.5075(2) 0.0594(12) Uani 1 1 d . . .
H9A H 0.7546 0.8585 0.5515 0.089 Uiso 1 1 calc R . .
H9B H 0.8605 0.9168 0.5245 0.089 Uiso 1 1 calc R . .
H9C H 0.8668 0.8293 0.4933 0.089 Uiso 1 1 calc R . .
C10 C 0.9476(3) 1.0291(2) 0.3800(2) 0.0373(8) Uani 1 1 d . . .
H10 H 0.9713 1.0140 0.4312 0.045 Uiso 1 1 calc R . .
C11 C 0.8627(3) 1.0966(2) 0.3974(2) 0.0527(10) Uani 1 1 d . . .
H11A H 0.8967 1.1405 0.4184 0.079 Uiso 1 1 calc R . .
H11B H 0.7963 1.0772 0.4373 0.079 Uiso 1 1 calc R . .
H11C H 0.8408 1.1151 0.3475 0.079 Uiso 1 1 calc R . .
C12 C 1.0525(3) 1.0586(2) 0.3181(2) 0.0516(10) Uani 1 1 d . . .
H12A H 1.0315 1.0784 0.2684 0.077 Uiso 1 1 calc R . .
H12B H 1.1054 1.0148 0.3067 0.077 Uiso 1 1 calc R . .
H12C H 1.0878 1.1014 0.3398 0.077 Uiso 1 1 calc R . .
C13 C 0.9455(2) 0.80212(17) 0.11067(18) 0.0271(7) Uani 1 1 d . . .
C14 C 0.8389(3) 0.76355(18) 0.12976(19) 0.0330(8) Uani 1 1 d . . .
C15 C 0.8038(3) 0.71768(19) 0.0755(2) 0.0390(9) Uani 1 1 d . . .
H15 H 0.7335 0.6911 0.0918 0.047 Uiso 1 1 calc R . .
C16 C 0.8670(3) 0.70913(19) -0.0013(2) 0.0411(9) Uani 1 1 d . . .
C17 C 0.9662(3) 0.75069(18) -0.0231(2) 0.0350(8) Uani 1 1 d . . .
H17 H 1.0094 0.7484 -0.0766 0.042 Uiso 1 1 calc R . .
C18 C 1.0064(3) 0.79636(17) 0.03015(18) 0.0283(7) Uani 1 1 d . . .
C19 C 1.1138(3) 0.84032(19) -0.00768(18) 0.0349(8) Uani 1 1 d . . .
H19A H 1.1761 0.8147 0.0112 0.052 Uiso 1 1 calc R . .
H19B H 1.1075 0.8954 0.0076 0.052 Uiso 1 1 calc R . .
H19C H 1.1276 0.8394 -0.0664 0.052 Uiso 1 1 calc R . .
C20 C 0.7523(3) 0.7726(2) 0.2074(2) 0.0425(9) Uani 1 1 d . . .
H20A H 0.6888 0.8032 0.1959 0.064 Uiso 1 1 calc R . .
H20B H 0.7860 0.8003 0.2449 0.064 Uiso 1 1 calc R . .
H20C H 0.7261 0.7200 0.2316 0.064 Uiso 1 1 calc R . .
C21 C 0.8262(3) 0.6580(2) -0.0594(3) 0.0606(11) Uani 1 1 d . . .
H21A H 0.8657 0.6735 -0.1146 0.091 Uiso 1 1 calc R . .
H21B H 0.7455 0.6655 -0.0540 0.091 Uiso 1 1 calc R . .
H21C H 0.8411 0.6021 -0.0467 0.091 Uiso 1 1 calc R . .
C22 C 1.1153(2) 0.89219(18) 0.15173(16) 0.0250(7) Uani 1 1 d . . .
C23 C 1.2029(3) 0.83794(18) 0.15497(18) 0.0293(8) Uani 1 1 d . . .
C24 C 1.3139(3) 0.8633(2) 0.14516(19) 0.0382(9) Uani 1 1 d . . .
H24 H 1.3698 0.8249 0.1494 0.046 Uiso 1 1 calc R . .
C25 C 1.3449(3) 0.9414(2) 0.1297(2) 0.0394(9) Uani 1 1 d . . .
C26 C 1.2614(3) 0.9945(2) 0.12079(19) 0.0378(8) Uani 1 1 d . . .
H26 H 1.2811 1.0488 0.1076 0.045 Uiso 1 1 calc R . .
C27 C 1.1499(3) 0.97241(18) 0.13022(17) 0.0291(7) Uani 1 1 d . . .
C28 C 1.1855(3) 0.74857(18) 0.16357(19) 0.0350(8) Uani 1 1 d . . .
H28A H 1.2519 0.7228 0.1326 0.052 Uiso 1 1 calc R . .
H28B H 1.1198 0.7351 0.1432 0.052 Uiso 1 1 calc R . .
H28C H 1.1737 0.7302 0.2204 0.052 Uiso 1 1 calc R . .
C29 C 1.4655(3) 0.9677(3) 0.1204(2) 0.0596(11) Uani 1 1 d . . .
H29A H 1.4974 0.9842 0.0639 0.089 Uiso 1 1 calc R . .
H29B H 1.5090 0.9235 0.1374 0.089 Uiso 1 1 calc R . .
H29C H 1.4680 1.0123 0.1539 0.089 Uiso 1 1 calc R . .
C30 C 1.0731(3) 1.03716(18) 0.10921(19) 0.0355(8) Uani 1 1 d . . .
H30A H 1.1155 1.0868 0.0940 0.053 Uiso 1 1 calc R . .
H30B H 1.0118 1.0445 0.1559 0.053 Uiso 1 1 calc R . .
H30C H 1.0422 1.0220 0.0641 0.053 Uiso 1 1 calc R . .
C31 C 0.9476(3) 0.74504(19) 0.3045(2) 0.0341(8) Uani 1 1 d . . .
O4 O 0.94922(18) 0.69037(12) 0.25122(13) 0.0395(6) Uani 1 1 d D A .
C32 C 0.9273(3) 0.6098(2) 0.2852(2) 0.0554(11) Uani 1 1 d DU . .
H32A H 0.9849 0.5930 0.3152 0.066 Uiso 0.847(8) 1 calc PR A 1
H32B H 0.8530 0.6063 0.3228 0.066 Uiso 0.847(8) 1 calc PR A 1
H32C H 0.8609 0.5887 0.2693 0.066 Uiso 0.153(8) 1 calc PR A 2
H32D H 0.9108 0.6095 0.3446 0.066 Uiso 0.153(8) 1 calc PR A 2
C33 C 0.9301(5) 0.5602(3) 0.2207(3) 0.0629(18) Uani 0.847(8) 1 d PDU A 1
H33A H 0.8732 0.5775 0.1912 0.094 Uiso 0.847(8) 1 calc PR A 1
H33B H 0.9149 0.5052 0.2422 0.094 Uiso 0.847(8) 1 calc PR A 1
H33C H 1.0043 0.5636 0.1842 0.094 Uiso 0.847(8) 1 calc PR A 1
C33' C 1.023(2) 0.5596(12) 0.2576(17) 0.066(8) Uani 0.153(8) 1 d PDU A 2
H33D H 1.0035 0.5045 0.2768 0.098 Uiso 0.153(8) 1 calc PR A 2
H33E H 1.0862 0.5768 0.2786 0.098 Uiso 0.153(8) 1 calc PR A 2
H33F H 1.0432 0.5635 0.1986 0.098 Uiso 0.153(8) 1 calc PR A 2
C34 C 1.0700(3) 0.8616(2) 0.3669(2) 0.0359(8) Uani 1 1 d . . .
C35 C 1.2290(3) 0.7880(2) 0.3811(2) 0.0487(10) Uani 1 1 d . . .
H35A H 1.2411 0.8328 0.4129 0.058 Uiso 1 1 calc R . .
H35B H 1.3010 0.7765 0.3440 0.058 Uiso 1 1 calc R . .
C36 C 1.1899(4) 0.7179(3) 0.4350(3) 0.0786(14) Uani 1 1 d . . .
H36A H 1.1224 0.7312 0.4746 0.118 Uiso 1 1 calc R . .
H36B H 1.2486 0.7005 0.4628 0.118 Uiso 1 1 calc R . .
H36C H 1.1727 0.6751 0.4034 0.118 Uiso 1 1 calc R . .
P2 P 0.47794(8) 0.49863(5) 0.24021(5) 0.0367(2) Uani 1 1 d . B .
B2 B 0.5342(3) 0.3179(2) 0.3116(2) 0.0271(8) Uani 1 1 d . . .
N3 N 0.5825(2) 0.43600(14) 0.20856(15) 0.0298(6) Uani 1 1 d . . .
N4 N 0.5558(2) 0.35262(14) 0.21695(14) 0.0275(6) Uani 1 1 d . . .
O5 O 0.6935(2) 0.53058(14) 0.12927(15) 0.0569(8) Uani 1 1 d . . .
O6 O 0.75807(18) 0.40657(12) 0.14402(13) 0.0375(6) Uani 1 1 d . . .
O7 O 0.5713(2) 0.36665(13) 0.08060(13) 0.0440(6) Uani 1 1 d . . .
O8 O 0.54860(18) 0.24613(12) 0.14604(12) 0.0353(6) Uani 1 1 d . . .
C37 C 0.3939(2) 0.44636(18) 0.32671(17) 0.0271(7) Uani 1 1 d . . .
C38 C 0.4277(3) 0.37260(18) 0.35656(17) 0.0278(7) Uani 1 1 d . . .
C39 C 0.3551(3) 0.34024(19) 0.42720(18) 0.0322(8) Uani 1 1 d . . .
H39 H 0.3736 0.2904 0.4497 0.039 Uiso 1 1 calc R . .
C40 C 0.2585(3) 0.3771(2) 0.46552(19) 0.0375(8) Uani 1 1 d . . .
H40 H 0.2136 0.3532 0.5138 0.045 Uiso 1 1 calc R . .
C41 C 0.2272(3) 0.4489(2) 0.4332(2) 0.0371(8) Uani 1 1 d . . .
H41 H 0.1602 0.4742 0.4585 0.045 Uiso 1 1 calc R . .
C42 C 0.2950(3) 0.48320(19) 0.3639(2) 0.0347(8) Uani 1 1 d . . .
H42 H 0.2742 0.5323 0.3412 0.042 Uiso 1 1 calc R . .
C43 C 0.5393(3) 0.59023(18) 0.2678(2) 0.0458(10) Uani 1 1 d . . .
H43 H 0.5894 0.6140 0.2175 0.055 Uiso 1 1 calc R . .
C44 C 0.6109(3) 0.5734(2) 0.3269(2) 0.0579(11) Uani 1 1 d . . .
H44A H 0.6485 0.6224 0.3345 0.087 Uiso 1 1 calc R . .
H44B H 0.6672 0.5338 0.3065 0.087 Uiso 1 1 calc R . .
H44C H 0.5642 0.5531 0.3784 0.087 Uiso 1 1 calc R . .
C45 C 0.4521(4) 0.6520(2) 0.2972(3) 0.0702(13) Uani 1 1 d . . .
H45A H 0.4033 0.6321 0.3481 0.105 Uiso 1 1 calc R . .
H45B H 0.4071 0.6632 0.2571 0.105 Uiso 1 1 calc R . .
H45C H 0.4894 0.7009 0.3056 0.105 Uiso 1 1 calc R . .
C46 C 0.3957(4) 0.5288(3) 0.1697(2) 0.0609(10) Uani 1 1 d DU . .
H46A H 0.3367 0.5644 0.1986 0.073 Uiso 0.828(6) 1 calc PR B 1
H46B H 0.3869 0.5859 0.1821 0.073 Uiso 0.172(6) 1 calc PR B 2
C47 C 0.3368(4) 0.4637(3) 0.1479(3) 0.0548(12) Uani 0.828(6) 1 d PDU B 1
H47A H 0.2916 0.4364 0.1966 0.082 Uiso 0.828(6) 1 calc PR B 1
H47B H 0.3907 0.4266 0.1191 0.082 Uiso 0.828(6) 1 calc PR B 1
H47C H 0.2877 0.4837 0.1131 0.082 Uiso 0.828(6) 1 calc PR B 1
C48 C 0.4603(5) 0.5789(4) 0.0963(3) 0.0654(15) Uani 0.828(6) 1 d PDU B 1
H48A H 0.5222 0.5478 0.0669 0.098 Uiso 0.828(6) 1 calc PR B 1
H48B H 0.4901 0.6266 0.1140 0.098 Uiso 0.828(6) 1 calc PR B 1
H48C H 0.4098 0.5944 0.0609 0.098 Uiso 0.828(6) 1 calc PR B 1
C47' C 0.2676(13) 0.5067(13) 0.1839(13) 0.0520(15) Uani 0.172(6) 1 d PDU B 2
H47D H 0.2488 0.4989 0.1321 0.078 Uiso 0.172(6) 1 calc PR B 2
H47E H 0.2222 0.5498 0.2099 0.078 Uiso 0.172(6) 1 calc PR B 2
H47F H 0.2522 0.4578 0.2186 0.078 Uiso 0.172(6) 1 calc PR B 2
C48' C 0.441(3) 0.5410(19) 0.0798(10) 0.0663(19) Uani 0.172(6) 1 d PDU B 2
H48D H 0.5058 0.5066 0.0635 0.100 Uiso 0.172(6) 1 calc PR B 2
H48E H 0.4639 0.5965 0.0660 0.100 Uiso 0.172(6) 1 calc PR B 2
H48F H 0.3827 0.5279 0.0517 0.100 Uiso 0.172(6) 1 calc PR B 2
C49 C 0.6578(3) 0.33289(17) 0.33340(18) 0.0281(7) Uani 1 1 d . . .
C50 C 0.6778(3) 0.38076(19) 0.39357(19) 0.0345(8) Uani 1 1 d . . .
C51 C 0.7864(3) 0.3968(2) 0.3999(2) 0.0504(10) Uani 1 1 d . . .
H51 H 0.7968 0.4318 0.4390 0.060 Uiso 1 1 calc R . .
C52 C 0.8798(3) 0.3648(2) 0.3523(2) 0.0513(10) Uani 1 1 d . . .
C53 C 0.8609(3) 0.3136(2) 0.2978(2) 0.0445(9) Uani 1 1 d . . .
H53 H 0.9231 0.2883 0.2657 0.053 Uiso 1 1 calc R . .
C54 C 0.7533(3) 0.29718(18) 0.28739(18) 0.0311(8) Uani 1 1 d . . .
C55 C 0.7483(3) 0.23691(18) 0.22641(19) 0.0349(8) Uani 1 1 d . . .
H55A H 0.7582 0.2639 0.1728 0.052 Uiso 1 1 calc R . .
H55B H 0.6755 0.2098 0.2407 0.052 Uiso 1 1 calc R . .
H55C H 0.8080 0.1980 0.2263 0.052 Uiso 1 1 calc R . .
C56 C 0.9974(3) 0.3818(3) 0.3625(3) 0.0875(16) Uani 1 1 d . . .
H56A H 1.0181 0.3415 0.4004 0.131 Uiso 1 1 calc R . .
H56B H 0.9995 0.4343 0.3834 0.131 Uiso 1 1 calc R . .
H56C H 1.0505 0.3805 0.3103 0.131 Uiso 1 1 calc R . .
C57 C 0.5863(3) 0.4117(2) 0.4597(2) 0.0456(9) Uani 1 1 d . . .
H57A H 0.5508 0.3672 0.4958 0.068 Uiso 1 1 calc R . .
H57B H 0.5300 0.4395 0.4357 0.068 Uiso 1 1 calc R . .
H57C H 0.6190 0.4484 0.4904 0.068 Uiso 1 1 calc R . .
C58 C 0.4861(3) 0.22529(18) 0.32663(18) 0.0288(7) Uani 1 1 d . . .
C59 C 0.5233(3) 0.16806(19) 0.37919(18) 0.0317(8) Uani 1 1 d . . .
C60 C 0.4869(3) 0.08947(19) 0.3855(2) 0.0404(9) Uani 1 1 d . . .
H60 H 0.5131 0.0529 0.4217 0.048 Uiso 1 1 calc R . .
C61 C 0.4147(3) 0.0623(2) 0.3418(2) 0.0426(9) Uani 1 1 d . . .
C62 C 0.3687(3) 0.11904(19) 0.29707(19) 0.0383(9) Uani 1 1 d . . .
H62 H 0.3147 0.1030 0.2690 0.046 Uiso 1 1 calc R . .
C63 C 0.3986(3) 0.19898(19) 0.29175(18) 0.0321(8) Uani 1 1 d . . .
C64 C 0.5961(3) 0.1881(2) 0.4358(2) 0.0402(9) Uani 1 1 d . . .
H64A H 0.5936 0.1443 0.4767 0.060 Uiso 1 1 calc R . .
H64B H 0.5686 0.2366 0.4621 0.060 Uiso 1 1 calc R . .
H64C H 0.6735 0.1965 0.4054 0.060 Uiso 1 1 calc R . .
C65 C 0.3788(4) -0.0238(2) 0.3486(2) 0.0654(13) Uani 1 1 d . . .
H65A H 0.4447 -0.0578 0.3444 0.098 Uiso 1 1 calc R . .
H65B H 0.3413 -0.0336 0.3051 0.098 Uiso 1 1 calc R . .
H65C H 0.3270 -0.0357 0.4006 0.098 Uiso 1 1 calc R . .
C66 C 0.3250(3) 0.2558(2) 0.2540(2) 0.0388(8) Uani 1 1 d . . .
H66A H 0.2986 0.2298 0.2120 0.058 Uiso 1 1 calc R . .
H66B H 0.3683 0.3034 0.2303 0.058 Uiso 1 1 calc R . .
H66C H 0.2605 0.2709 0.2955 0.058 Uiso 1 1 calc R . .
C67 C 0.5584(3) 0.32491(19) 0.14301(19) 0.0328(8) Uani 1 1 d . . .
C68 C 0.5609(3) 0.2106(2) 0.0692(2) 0.0444(9) Uani 1 1 d . . .
H68A H 0.5863 0.1552 0.0745 0.053 Uiso 1 1 calc R . .
H68B H 0.6189 0.2401 0.0283 0.053 Uiso 1 1 calc R . .
C69 C 0.4533(3) 0.2114(3) 0.0414(2) 0.0631(12) Uani 1 1 d . . .
H69A H 0.3940 0.1865 0.0838 0.095 Uiso 1 1 calc R . .
H69B H 0.4627 0.1820 -0.0072 0.095 Uiso 1 1 calc R . .
H69C H 0.4329 0.2663 0.0293 0.095 Uiso 1 1 calc R . .
C70 C 0.6821(3) 0.4627(2) 0.1559(2) 0.0371(8) Uani 1 1 d . . .
C71 C 0.8619(3) 0.4260(2) 0.0855(2) 0.0489(10) Uani 1 1 d . . .
H71A H 0.9242 0.3953 0.1004 0.059 Uiso 1 1 calc R . .
H71B H 0.8791 0.4831 0.0858 0.059 Uiso 1 1 calc R . .
C72 C 0.8515(3) 0.4072(3) 0.0034(2) 0.0653(13) Uani 1 1 d . . .
H72A H 0.8303 0.3513 0.0040 0.098 Uiso 1 1 calc R . .
H72B H 0.9234 0.4171 -0.0347 0.098 Uiso 1 1 calc R . .
H72C H 0.7939 0.4408 -0.0130 0.098 Uiso 1 1 calc R . .

loop_
_atom_site_aniso_label
_atom_site_aniso_U_11
_atom_site_aniso_U_22
_atom_site_aniso_U_33
_atom_site_aniso_U_23
_atom_site_aniso_U_13
_atom_site_aniso_U_12
P1 0.0311(5) 0.0390(5) 0.0227(5) -0.0026(4) -0.0048(4) 0.0079(4)
B1 0.031(2) 0.0263(19) 0.0222(19) 0.0028(15) -0.0029(16) -0.0032(16)
N1 0.0303(16) 0.0341(15) 0.0208(14) -0.0028(12) -0.0073(11) 0.0063(12)
N2 0.0317(16) 0.0258(14) 0.0257(14) 0.0010(12) -0.0041(11) 0.0009(12)
O1 0.0530(16) 0.0607(16) 0.0324(14) -0.0143(13) -0.0193(12) 0.0213(13)
O2 0.0366(14) 0.0481(14) 0.0338(13) -0.0049(11) -0.0106(11) 0.0179(12)
O3 0.0558(17) 0.0444(15) 0.0320(15) 0.0118(11) 0.0029(12) 0.0023(12)
C1 0.0236(18) 0.0289(17) 0.0252(17) -0.0004(14) -0.0060(13) -0.0001(14)
C2 0.0219(18) 0.0265(17) 0.0256(17) 0.0039(14) -0.0035(13) -0.0063(13)
C3 0.0235(18) 0.0292(17) 0.0264(18) 0.0005(14) -0.0025(14) -0.0064(14)
C4 0.031(2) 0.0337(18) 0.0310(19) 0.0045(15) -0.0133(15) -0.0060(15)
C5 0.0262(19) 0.0328(19) 0.042(2) 0.0024(16) -0.0094(16) -0.0001(15)
C6 0.032(2) 0.0381(19) 0.0293(19) -0.0046(15) -0.0062(15) -0.0006(16)
C7 0.035(2) 0.050(2) 0.0294(19) -0.0034(16) 0.0015(15) 0.0097(17)
C8 0.043(2) 0.063(3) 0.036(2) 0.0118(19) 0.0079(17) 0.001(2)
C9 0.052(3) 0.093(3) 0.026(2) 0.006(2) 0.0023(18) 0.009(2)
C10 0.040(2) 0.045(2) 0.0322(19) -0.0116(16) -0.0160(16) 0.0112(17)
C11 0.069(3) 0.047(2) 0.049(2) -0.0145(19) -0.026(2) 0.016(2)
C12 0.055(3) 0.055(2) 0.048(2) -0.0125(19) -0.0143(19) -0.010(2)
C13 0.0271(18) 0.0215(16) 0.0323(18) 0.0030(14) -0.0072(14) -0.0023(14)
C14 0.033(2) 0.0277(18) 0.038(2) 0.0026(15) -0.0087(16) -0.0044(15)
C15 0.033(2) 0.0308(19) 0.055(2) -0.0027(17) -0.0126(18) -0.0091(16)
C16 0.046(2) 0.0311(19) 0.054(2) -0.0127(17) -0.0234(19) 0.0011(17)
C17 0.042(2) 0.0336(19) 0.0319(19) -0.0115(15) -0.0110(16) 0.0080(17)
C18 0.0310(19) 0.0219(16) 0.0314(18) -0.0022(14) -0.0058(15) 0.0017(14)
C19 0.039(2) 0.0388(19) 0.0247(18) -0.0042(15) -0.0009(15) -0.0040(16)
C20 0.027(2) 0.045(2) 0.053(2) 0.0082(18) -0.0042(17) -0.0142(16)
C21 0.060(3) 0.058(3) 0.073(3) -0.028(2) -0.026(2) -0.007(2)
C22 0.0242(18) 0.0328(18) 0.0176(16) -0.0048(13) -0.0032(13) -0.0026(14)
C23 0.029(2) 0.0355(18) 0.0236(17) -0.0043(14) -0.0046(14) -0.0024(15)
C24 0.029(2) 0.056(2) 0.0305(19) -0.0099(17) -0.0074(15) 0.0053(17)
C25 0.029(2) 0.057(2) 0.033(2) -0.0105(17) -0.0060(15) -0.0114(18)
C26 0.040(2) 0.038(2) 0.036(2) -0.0070(16) -0.0056(16) -0.0132(17)
C27 0.0280(19) 0.0360(19) 0.0223(17) -0.0066(14) -0.0024(14) -0.0080(15)
C28 0.031(2) 0.0378(19) 0.035(2) -0.0060(16) -0.0056(15) 0.0066(16)
C29 0.034(2) 0.086(3) 0.059(3) -0.013(2) -0.0087(19) -0.017(2)
C30 0.036(2) 0.0338(19) 0.0338(19) 0.0043(15) -0.0040(15) -0.0085(16)
C31 0.033(2) 0.033(2) 0.035(2) 0.0000(17) -0.0039(16) 0.0017(15)
O4 0.0447(15) 0.0288(13) 0.0415(14) 0.0077(11) -0.0045(11) -0.0056(11)
C32 0.066(3) 0.030(2) 0.064(3) 0.0083(18) -0.005(2) -0.0052(18)
C33 0.090(5) 0.037(3) 0.060(3) 0.006(2) -0.017(3) -0.014(3)
C33' 0.076(14) 0.032(12) 0.081(15) 0.033(11) -0.012(12) 0.010(9)
C34 0.037(2) 0.043(2) 0.0271(19) 0.0022(17) -0.0067(16) 0.0074(17)
C35 0.048(2) 0.043(2) 0.059(3) -0.0013(19) -0.022(2) 0.0135(18)
C36 0.077(3) 0.079(3) 0.080(3) 0.016(3) -0.023(3) 0.017(3)
P2 0.0414(6) 0.0343(5) 0.0311(5) 0.0044(4) -0.0035(4) 0.0085(4)
B2 0.032(2) 0.0270(19) 0.0219(19) -0.0039(15) -0.0052(16) 0.0029(16)
N3 0.0345(16) 0.0219(14) 0.0301(15) 0.0004(11) -0.0013(12) -0.0027(12)
N4 0.0319(16) 0.0226(14) 0.0261(15) 0.0030(11) -0.0035(11) -0.0023(11)
O5 0.0666(19) 0.0282(14) 0.0599(18) 0.0051(12) 0.0179(14) -0.0025(12)
O6 0.0346(14) 0.0329(13) 0.0378(14) 0.0010(10) 0.0061(10) 0.0006(11)
O7 0.0655(17) 0.0402(14) 0.0251(13) 0.0030(11) -0.0088(11) -0.0024(12)
O8 0.0499(15) 0.0286(13) 0.0266(12) -0.0039(10) -0.0061(10) -0.0079(11)
C37 0.0262(18) 0.0318(18) 0.0247(17) -0.0061(14) -0.0074(14) 0.0035(14)
C38 0.0292(19) 0.0331(18) 0.0224(17) -0.0042(14) -0.0077(14) -0.0001(14)
C39 0.034(2) 0.0338(18) 0.0269(18) -0.0032(15) -0.0024(15) -0.0003(15)
C40 0.037(2) 0.047(2) 0.0260(18) -0.0091(16) -0.0003(15) -0.0085(17)
C41 0.027(2) 0.043(2) 0.041(2) -0.0157(17) -0.0030(16) -0.0015(16)
C42 0.032(2) 0.0327(19) 0.042(2) -0.0082(16) -0.0120(16) 0.0021(16)
C43 0.056(3) 0.0214(18) 0.047(2) 0.0014(16) 0.0146(19) 0.0034(17)
C44 0.071(3) 0.041(2) 0.061(3) -0.011(2) -0.009(2) -0.014(2)
C45 0.077(3) 0.043(2) 0.084(3) -0.011(2) -0.002(2) 0.006(2)
C46 0.070(2) 0.065(3) 0.048(2) 0.0076(17) -0.0185(18) 0.0002(19)
C47 0.074(3) 0.048(2) 0.048(3) 0.005(2) -0.028(2) 0.0158(19)
C48 0.089(4) 0.066(4) 0.043(2) 0.013(2) -0.025(2) 0.000(3)
C47' 0.069(3) 0.048(3) 0.047(3) 0.006(3) -0.031(2) 0.013(3)
C48' 0.089(4) 0.067(4) 0.046(2) 0.013(3) -0.025(3) 0.000(3)
C49 0.0332(19) 0.0226(16) 0.0279(18) 0.0036(14) -0.0070(14) -0.0030(14)
C50 0.038(2) 0.0334(19) 0.035(2) -0.0040(15) -0.0140(16) 0.0010(16)
C51 0.054(3) 0.048(2) 0.057(3) -0.0177(19) -0.024(2) -0.006(2)
C52 0.037(2) 0.058(3) 0.063(3) -0.006(2) -0.018(2) -0.0095(19)
C53 0.033(2) 0.047(2) 0.052(2) -0.0008(19) -0.0058(17) 0.0018(17)
C54 0.030(2) 0.0320(18) 0.0302(18) 0.0053(15) -0.0058(15) -0.0049(15)
C55 0.034(2) 0.0291(18) 0.039(2) -0.0025(15) -0.0014(15) 0.0040(15)
C56 0.044(3) 0.107(4) 0.120(4) -0.018(3) -0.031(3) -0.009(3)
C57 0.053(2) 0.044(2) 0.046(2) -0.0162(18) -0.0212(18) 0.0061(18)
C58 0.0286(19) 0.0292(17) 0.0243(17) 0.0007(14) 0.0029(14) 0.0011(14)
C59 0.0256(19) 0.0345(19) 0.0294(18) 0.0012(15) 0.0047(14) 0.0022(15)
C60 0.044(2) 0.0309(19) 0.037(2) 0.0064(16) 0.0091(17) 0.0030(17)
C61 0.048(2) 0.033(2) 0.038(2) -0.0030(17) 0.0094(18) -0.0073(17)
C62 0.042(2) 0.037(2) 0.0317(19) -0.0032(16) 0.0009(16) -0.0136(17)
C63 0.029(2) 0.0349(19) 0.0281(18) 0.0001(15) 0.0031(15) -0.0028(15)
C64 0.038(2) 0.040(2) 0.039(2) 0.0119(16) -0.0077(16) 0.0031(17)
C65 0.094(4) 0.041(2) 0.053(3) -0.002(2) 0.001(2) -0.020(2)
C66 0.033(2) 0.045(2) 0.038(2) -0.0066(17) -0.0072(16) -0.0055(16)
C67 0.035(2) 0.038(2) 0.0239(19) 0.0027(16) -0.0046(15) -0.0043(16)
C68 0.055(3) 0.043(2) 0.036(2) -0.0104(17) -0.0101(18) -0.0022(18)
C69 0.059(3) 0.077(3) 0.058(3) -0.025(2) -0.017(2) -0.007(2)
C70 0.043(2) 0.030(2) 0.033(2) -0.0002(16) 0.0026(16) -0.0015(17)
C71 0.035(2) 0.044(2) 0.055(3) -0.0066(19) 0.0156(18) -0.0050(17)
C72 0.059(3) 0.084(3) 0.043(3) 0.007(2) 0.007(2) 0.018(2)

loop_
_atom_type_symbol
_atom_type_description
_atom_type_scat_dispersion_real
_atom_type_scat_dispersion_imag
_atom_type_scat_source
C C 0.0033 0.0016 'International Tables Vol C Tables 4.2.6.8 and 6.1.1.4'
H H 0.0000 0.0000 'International Tables Vol C Tables 4.2.6.8 and 6.1.1.4'
B B 0.0013 0.0007 'International Tables Vol C Tables 4.2.6.8 and 6.1.1.4'
N N 0.0061 0.0033 'International Tables Vol C Tables 4.2.6.8 and 6.1.1.4'
O O 0.0106 0.0060 'International Tables Vol C Tables 4.2.6.8 and 6.1.1.4'
P P 0.1023 0.0942 'International Tables Vol C Tables 4.2.6.8 and 6.1.1.4'

loop_
_geom_angle_atom_site_label_1
_geom_angle_atom_site_label_2
_geom_angle_atom_site_label_3
_geom_angle
_geom_angle_site_symmetry_1
_geom_angle_site_symmetry_3
_geom_angle_publ_flag
N1 P1 C1 103.53(13) . . ?
N1 P1 C7 113.88(14) . . ?
C1 P1 C7 110.28(15) . . ?
N1 P1 C10 109.24(14) . . ?
C1 P1 C10 112.22(15) . . ?
C7 P1 C10 107.75(16) . . ?
N2 B1 C2 103.1(2) . . ?
N2 B1 C22 102.9(2) . . ?
C2 B1 C22 116.3(2) . . ?
N2 B1 C13 114.7(2) . . ?
C2 B1 C13 103.3(2) . . ?
C22 B1 C13 116.3(2) . . ?
C34 N1 N2 120.6(2) . . ?
C34 N1 P1 120.3(2) . . ?
N2 N1 P1 117.58(19) . . ?
C31 N2 N1 110.0(2) . . ?
C31 N2 B1 137.3(3) . . ?
N1 N2 B1 112.6(2) . . ?
C34 O2 C35 115.5(3) . . ?
C6 C1 C2 122.6(3) . . ?
C6 C1 P1 115.3(2) . . ?
C2 C1 P1 122.1(2) . . ?
C3 C2 C1 114.2(3) . . ?
C3 C2 B1 119.5(3) . . ?
C1 C2 B1 125.8(3) . . ?
C4 C3 C2 123.7(3) . . ?
C3 C4 C5 120.8(3) . . ?
C6 C5 C4 118.3(3) . . ?
C5 C6 C1 120.3(3) . . ?
C8 C7 C9 111.1(3) . . ?
C8 C7 P1 113.6(2) . . ?
C9 C7 P1 112.2(2) . . ?
C12 C10 C11 110.2(3) . . ?
C12 C10 P1 112.6(2) . . ?
C11 C10 P1 112.3(2) . . ?
C18 C13 C14 114.8(3) . . ?
C18 C13 B1 123.8(3) . . ?
C14 C13 B1 120.7(3) . . ?
C15 C14 C13 121.7(3) . . ?
C15 C14 C20 114.4(3) . . ?
C13 C14 C20 123.9(3) . . ?
C16 C15 C14 122.5(3) . . ?
C17 C16 C15 116.7(3) . . ?
C17 C16 C21 122.0(3) . . ?
C15 C16 C21 121.2(3) . . ?
C16 C17 C18 122.7(3) . . ?
C17 C18 C13 121.2(3) . . ?
C17 C18 C19 113.8(3) . . ?
C13 C18 C19 125.0(3) . . ?
C23 C22 C27 115.1(3) . . ?
C23 C22 B1 119.3(3) . . ?
C27 C22 B1 125.5(3) . . ?
C24 C23 C22 121.7(3) . . ?
C24 C23 C28 115.2(3) . . ?
C22 C23 C28 123.0(3) . . ?
C25 C24 C23 122.3(3) . . ?
C24 C25 C26 116.6(3) . . ?
C24 C25 C29 121.5(3) . . ?
C26 C25 C29 121.9(3) . . ?
C25 C26 C27 123.2(3) . . ?
C26 C27 C22 120.7(3) . . ?
C26 C27 C30 115.4(3) . . ?
C22 C27 C30 123.7(3) . . ?
O3 C31 O4 123.4(3) . . ?
O3 C31 N2 125.7(3) . . ?
O4 C31 N2 110.8(3) . . ?
C31 O4 C32 115.4(3) . . ?
C33 C32 O4 107.9(3) . . ?
C33 C32 C33' 59.1(13) . . ?
O4 C32 C33' 110.8(9) . . ?
O1 C34 O2 125.5(3) . . ?
O1 C34 N1 122.4(3) . . ?
O2 C34 N1 112.0(3) . . ?
O2 C35 C36 108.9(3) . . ?
N3 P2 C46 116.33(18) . . ?
N3 P2 C37 103.67(13) . . ?
C46 P2 C37 110.77(17) . . ?
N3 P2 C43 108.03(15) . . ?
C46 P2 C43 106.80(19) . . ?
C37 P2 C43 111.26(15) . . ?
N4 B2 C58 113.5(2) . . ?
N4 B2 C49 102.3(2) . . ?
C58 B2 C49 116.0(2) . . ?
N4 B2 C38 102.6(2) . . ?
C58 B2 C38 104.8(2) . . ?
C49 B2 C38 117.1(3) . . ?
C70 N3 N4 119.3(2) . . ?
C70 N3 P2 121.0(2) . . ?
N4 N3 P2 117.25(19) . . ?
C67 N4 N3 110.0(2) . . ?
C67 N4 B2 138.5(2) . . ?
N3 N4 B2 111.5(2) . . ?
C70 O6 C71 116.6(3) . . ?
C67 O8 C68 116.3(2) . . ?
C42 C37 C38 122.1(3) . . ?
C42 C37 P2 116.6(2) . . ?
C38 C37 P2 121.3(2) . . ?
C37 C38 C39 114.7(3) . . ?
C37 C38 B2 126.4(3) . . ?
C39 C38 B2 118.5(3) . . ?
C40 C39 C38 123.6(3) . . ?
C39 C40 C41 119.8(3) . . ?
C42 C41 C40 119.0(3) . . ?
C41 C42 C37 120.7(3) . . ?
C44 C43 C45 110.7(3) . . ?
C44 C43 P2 112.5(2) . . ?
C45 C43 P2 112.9(3) . . ?
C47 C46 C48' 83.6(12) . . ?
C47 C46 C48 112.6(4) . . ?
C48' C46 C48 29.5(11) . . ?
C47 C46 C47' 46.6(8) . . ?
C48' C46 C47' 107.5(14) . . ?
C48 C46 C47' 124.0(8) . . ?
C47 C46 P2 112.4(3) . . ?
C48' C46 P2 124.5(13) . . ?
C48 C46 P2 113.9(3) . . ?
C47' C46 P2 122.2(7) . . ?
C54 C49 C50 115.5(3) . . ?
C54 C49 B2 118.7(3) . . ?
C50 C49 B2 125.8(3) . . ?
C51 C50 C49 120.7(3) . . ?
C51 C50 C57 115.0(3) . . ?
C49 C50 C57 124.0(3) . . ?
C52 C51 C50 123.4(3) . . ?
C53 C52 C51 116.3(3) . . ?
C53 C52 C56 121.6(4) . . ?
C51 C52 C56 122.0(4) . . ?
C52 C53 C54 122.5(3) . . ?
C53 C54 C49 121.3(3) . . ?
C53 C54 C55 115.1(3) . . ?
C49 C54 C55 123.6(3) . . ?
C59 C58 C63 114.9(3) . . ?
C59 C58 B2 122.7(3) . . ?
C63 C58 B2 122.2(3) . . ?
C60 C59 C58 120.8(3) . . ?
C60 C59 C64 115.6(3) . . ?
C58 C59 C64 123.4(3) . . ?
C61 C60 C59 123.1(3) . . ?
C60 C61 C62 116.4(3) . . ?
C60 C61 C65 121.9(4) . . ?
C62 C61 C65 121.4(4) . . ?
C61 C62 C63 122.3(3) . . ?
C62 C63 C58 121.2(3) . . ?
C62 C63 C66 115.7(3) . . ?
C58 C63 C66 122.8(3) . . ?
O7 C67 O8 123.2(3) . . ?
O7 C67 N4 124.4(3) . . ?
O8 C67 N4 112.4(3) . . ?
O8 C68 C69 111.9(3) . . ?
O5 C70 O6 126.7(3) . . ?
O5 C70 N3 121.3(3) . . ?
O6 C70 N3 112.0(3) . . ?
O6 C71 C72 110.3(3) . . ?

loop_
_geom_bond_atom_site_label_1
_geom_bond_atom_site_label_2
_geom_bond_distance
_geom_bond_site_symmetry_2
_geom_bond_publ_flag
P1 N1 1.680(3) . ?
P1 C1 1.782(3) . ?
P1 C7 1.818(3) . ?
P1 C10 1.823(3) . ?
B1 N2 1.642(4) . ?
B1 C2 1.660(4) . ?
B1 C22 1.663(5) . ?
B1 C13 1.663(5) . ?
N1 C34 1.393(4) . ?
N1 N2 1.434(3) . ?
N2 C31 1.363(4) . ?
O1 C34 1.205(4) . ?
O2 C34 1.320(4) . ?
O2 C35 1.458(4) . ?
O3 C31 1.220(4) . ?
C1 C6 1.403(4) . ?
C1 C2 1.407(4) . ?
C2 C3 1.401(4) . ?
C3 C4 1.374(4) . ?
C4 C5 1.383(4) . ?
C5 C6 1.381(4) . ?
C7 C8 1.527(5) . ?
C7 C9 1.536(5) . ?
C10 C12 1.534(5) . ?
C10 C11 1.535(4) . ?
C13 C18 1.420(4) . ?
C13 C14 1.426(4) . ?
C14 C15 1.386(4) . ?
C14 C20 1.518(4) . ?
C15 C16 1.383(5) . ?
C16 C17 1.374(5) . ?
C16 C21 1.522(5) . ?
C17 C18 1.402(4) . ?
C18 C19 1.508(4) . ?
C22 C23 1.414(4) . ?
C22 C27 1.424(4) . ?
C23 C24 1.400(4) . ?
C23 C28 1.520(4) . ?
C24 C25 1.369(5) . ?
C25 C26 1.383(5) . ?
C25 C29 1.518(5) . ?
C26 C27 1.391(4) . ?
C27 C30 1.515(4) . ?
C31 O4 1.335(4) . ?
O4 C32 1.447(4) . ?
C32 C33 1.421(6) . ?
C32 C33' 1.449(16) . ?
C35 C36 1.467(5) . ?
P2 N3 1.672(3) . ?
P2 C46 1.784(4) . ?
P2 C37 1.786(3) . ?
P2 C43 1.859(4) . ?
B2 N4 1.649(4) . ?
B2 C58 1.661(5) . ?
B2 C49 1.663(5) . ?
B2 C38 1.665(4) . ?
N3 C70 1.402(4) . ?
N3 N4 1.440(3) . ?
N4 C67 1.369(4) . ?
O5 C70 1.204(4) . ?
O6 C70 1.316(4) . ?
O6 C71 1.456(4) . ?
O7 C67 1.220(3) . ?
O8 C67 1.334(4) . ?
O8 C68 1.456(4) . ?
C37 C42 1.398(4) . ?
C37 C38 1.410(4) . ?
C38 C39 1.410(4) . ?
C39 C40 1.382(4) . ?
C40 C41 1.388(4) . ?
C41 C42 1.381(4) . ?
C43 C44 1.492(5) . ?
C43 C45 1.515(5) . ?
C46 C47 1.434(6) . ?
C46 C48' 1.512(16) . ?
C46 C48 1.531(6) . ?
C46 C47' 1.578(15) . ?
C49 C54 1.411(4) . ?
C49 C50 1.413(4) . ?
C50 C51 1.390(5) . ?
C50 C57 1.519(5) . ?
C51 C52 1.376(5) . ?
C52 C53 1.370(5) . ?
C52 C56 1.521(5) . ?
C53 C54 1.401(4) . ?
C54 C55 1.514(4) . ?
C58 C59 1.419(4) . ?
C58 C63 1.424(4) . ?
C59 C60 1.394(4) . ?
C59 C64 1.511(5) . ?
C60 C61 1.377(5) . ?
C61 C62 1.383(5) . ?
C61 C65 1.513(5) . ?
C62 C63 1.395(4) . ?
C63 C66 1.523(4) . ?
C68 C69 1.497(5) . ?
C71 C72 1.491(5) . ?
